data_4514294
loop_
_publ_author_name
'Rashchenko, Sergey V.'
'Bakakin, Vladimir V.'
'Shatskiy, Anton F.'
'Gavryushkin, Pavel N.'
'Seryotkin, Yurii V.'
'Litasov, Konstantin D.'

_publ_section_title
;
 Noncentrosymmetric Na2Ca4(CO3)5 Carbonate of &#x201C;M13M23XY3Z&#x201D;
 Structural Type and Affinity between Borate and Carbonate Structures for
 Design of New Optical Materials
;
_journal_issue 11
_journal_name_full 'Crystal Growth &amp; Design'
_journal_page_first 6079
_journal_paper_doi 10.1021/acs.cgd.7b01161
_journal_volume 17
_journal_year 2017
_chemical_formula_sum 'C5 Ca4 Na2 O15'
_chemical_formula_weight 506.35
_chemical_name_systematic 'disodium tetracalcium pentacarbonate'
_space_group_crystal_system hexagonal
_space_group_IT_number 186
_space_group_name_Hall 'P 6c -2c'
_space_group_name_H-M_alt 'P 63 m c'
_symmetry_space_group_name_Hall 'P 6c -2c'
_symmetry_space_group_name_H-M 'P 63 m c'
_atom_sites_solution_hydrogens .
_audit_creation_method SHELXL-2016/6
_cell_angle_alpha 90
_cell_angle_beta 90
_cell_angle_gamma 120
_cell_formula_units_Z 2
_cell_length_a 10.37402(14)
_cell_length_b 10.37402(14)
_cell_length_c 6.25935(9)
_cell_measurement_reflns_used 15427
_cell_measurement_temperature 293(2)
_cell_measurement_theta_max 29.4840
_cell_measurement_theta_min 3.9010
_cell_volume 583.383(14)
_computing_cell_refinement 'CrysAlisPro 1.171.38.46 (Rigaku OD, 2015)'
_computing_data_collection 'CrysAlisPro 1.171.38.46 (Rigaku OD, 2015)'
_computing_data_reduction 'CrysAlisPro 1.171.38.46 (Rigaku OD, 2015)'
_computing_structure_refinement 'SHELXL-2016/6 (Sheldrick, 2016)'
_diffrn_ambient_temperature 293(2)
_diffrn_measured_fraction_theta_full 1.000
_diffrn_measured_fraction_theta_max 1.000
_diffrn_measurement_device_type 'STOE IPDS-2T'
_diffrn_measurement_method '\w scans'
_diffrn_radiation_type MoK\a
_diffrn_radiation_wavelength 0.71073
_diffrn_reflns_av_R_equivalents 0.0788
_diffrn_reflns_av_unetI/netI 0.0137
_diffrn_reflns_Laue_measured_fraction_full 1.000
_diffrn_reflns_Laue_measured_fraction_max 1.000
_diffrn_reflns_limit_h_max 14
_diffrn_reflns_limit_h_min -14
_diffrn_reflns_limit_k_max 14
_diffrn_reflns_limit_k_min -14
_diffrn_reflns_limit_l_max 8
_diffrn_reflns_limit_l_min -8
_diffrn_reflns_number 28295
_diffrn_reflns_point_group_measured_fraction_full 1.000
_diffrn_reflns_point_group_measured_fraction_max 1.000
_diffrn_reflns_theta_full 25.242
_diffrn_reflns_theta_max 29.527
_diffrn_reflns_theta_min 2.267
_diffrn_source 'fine-focus sealed X-ray tube'
_exptl_absorpt_coefficient_mu 2.035
_exptl_absorpt_correction_T_max 1.00000
_exptl_absorpt_correction_T_min 0.76516
_exptl_absorpt_correction_type multi-scan
_exptl_absorpt_process_details
;
CrysAlisPro 1.171.38.46 (Rigaku Oxford Diffraction, 2015)
Empirical absorption correction using spherical harmonics,
 implemented in SCALE3 ABSPACK scaling algorithm.
;
_exptl_crystal_colour colorless
_exptl_crystal_density_diffrn 2.883
_exptl_crystal_description platelet
_exptl_crystal_F_000 504
_exptl_crystal_size_max 0.10
_exptl_crystal_size_mid 0.10
_exptl_crystal_size_min 0.01
_refine_diff_density_max 0.245
_refine_diff_density_min -0.282
_refine_diff_density_rms 0.058
_refine_ls_abs_structure_details
;
 Flack x determined using 279 quotients [(I+)-(I-)]/[(I+)+(I-)]
 (Parsons, Flack and Wagner, Acta Cryst. B69 (2013) 249-259).
;
_refine_ls_abs_structure_Flack 0.006(18)
_refine_ls_extinction_coef .
_refine_ls_extinction_method none
_refine_ls_goodness_of_fit_ref 1.155
_refine_ls_hydrogen_treatment undef
_refine_ls_matrix_type full
_refine_ls_number_parameters 52
_refine_ls_number_reflns 636
_refine_ls_number_restraints 1
_refine_ls_restrained_S_all 1.154
_refine_ls_R_factor_all 0.0205
_refine_ls_R_factor_gt 0.0199
_refine_ls_shift/su_max 0.000
_refine_ls_shift/su_mean 0.000
_refine_ls_structure_factor_coef Fsqd
_refine_ls_weighting_details 'w=1/[\s^2^(Fo^2^)+(0.0253P)^2^+0.3286P] where P=(Fo^2^+2Fc^2^)/3'
_refine_ls_weighting_scheme calc
_refine_ls_wR_factor_gt 0.0499
_refine_ls_wR_factor_ref 0.0505
_reflns_Friedel_coverage 0.838
_reflns_Friedel_fraction_full 1.000
_reflns_Friedel_fraction_max 1.000
_reflns_number_gt 625
_reflns_number_total 636
_reflns_threshold_expression 'I > 2\s(I)'
_cod_data_source_file Na2Ca4.cif
_cod_data_source_block shelx
_cod_original_cell_volume 583.383(17)
_cod_database_code 4514294
_shelx_space_group_comment
;
The symmetry employed for this shelxl refinement is uniquely defined
by the following loop, which should always be used as a source of
symmetry information in preference to the above space-group names.
They are only intended as comments.
;

loop_
_space_group_symop_operation_xyz
'x, y, z'
'-y, x-y, z'
'-x+y, -x, z'
'-x, -y, z+1/2'
'y, -x+y, z+1/2'
'x-y, x, z+1/2'
'-y, -x, z'
'-x+y, y, z'
'x, x-y, z'
'y, x, z+1/2'
'x-y, -y, z+1/2'
'-x, -x+y, z+1/2'

loop_
_atom_site_label
_atom_site_type_symbol
_atom_site_fract_x
_atom_site_fract_y
_atom_site_fract_z
_atom_site_U_iso_or_equiv
_atom_site_adp_type
_atom_site_occupancy
_atom_site_site_symmetry_order
_atom_site_calc_flag
_atom_site_refinement_flags_posn
_atom_site_refinement_flags_adp
_atom_site_refinement_flags_occupancy
_atom_site_disorder_assembly
_atom_site_disorder_group
Na1 Na 0.47699(5) 0.52301(5) 0.84198(18) 0.0142(2) Uani 0.6667 2 d S T P . .
Ca1 Ca 0.47699(5) 0.52301(5) 0.84198(18) 0.0142(2) Uani 0.3333 2 d S T P . .
Ca2 Ca 0.69199(7) 0.84599(4) 0.53142(13) 0.01567(16) Uani 1 2 d S T P . .
C1 C 1.000000 1.000000 0.3623(9) 0.0110(9) Uani 1 6 d S T P . .
O1 O 0.8579(3) 0.92895(13) 0.8661(4) 0.0209(5) Uani 1 2 d S T P . .
C2 C 0.6045(3) 0.80223(17) 0.0674(5) 0.0099(6) Uani 1 2 d S T P . .
O2 O 0.5511(3) 0.77555(14) 0.8792(4) 0.0163(5) Uani 1 2 d S T P . .
O3 O 0.7085(2) 1.07707(19) 0.6632(3) 0.0185(4) Uani 1 1 d . . . . .
C3 C 0.333333 0.666667 0.5079(9) 0.0117(10) Uani 1 6 d S T P . .
O4 O 0.40441(15) 0.59559(15) 0.5101(5) 0.0298(7) Uani 1 2 d S T P . .

loop_
_atom_site_aniso_label
_atom_site_aniso_U_11
_atom_site_aniso_U_22
_atom_site_aniso_U_33
_atom_site_aniso_U_23
_atom_site_aniso_U_13
_atom_site_aniso_U_12
Na1 0.0111(3) 0.0111(3) 0.0186(4) 0.0007(2) -0.0007(2) 0.0041(4)
Ca1 0.0111(3) 0.0111(3) 0.0186(4) 0.0007(2) -0.0007(2) 0.0041(4)
Ca2 0.0178(3) 0.0145(2) 0.0158(3) 0.00065(17) 0.0013(3) 0.00888(15)
C1 0.0139(14) 0.0139(14) 0.005(2) 0.000 0.000 0.0069(7)
O1 0.0113(11) 0.0224(10) 0.0254(13) 0.0014(5) 0.0028(10) 0.0056(6)
C2 0.0066(12) 0.0095(9) 0.0127(17) 0.0017(5) 0.0034(10) 0.0033(6)
O2 0.0154(11) 0.0177(8) 0.0151(11) -0.0018(5) -0.0035(9) 0.0077(5)
O3 0.0204(9) 0.0150(8) 0.0200(9) 0.0039(7) 0.0070(7) 0.0088(7)
C3 0.0134(13) 0.0134(13) 0.008(3) 0.000 0.000 0.0067(7)
O4 0.0461(14) 0.0461(14) 0.0179(13) -0.0018(6) 0.0018(6) 0.0387(15)

loop_
_atom_type_symbol
_atom_type_description
_atom_type_scat_dispersion_real
_atom_type_scat_dispersion_imag
_atom_type_scat_source
C C 0.0033 0.0016 'International Tables Vol C Tables 4.2.6.8 and 6.1.1.4'
O O 0.0106 0.0060 'International Tables Vol C Tables 4.2.6.8 and 6.1.1.4'
Na Na 0.0362 0.0249 'International Tables Vol C Tables 4.2.6.8 and 6.1.1.4'
Ca Ca 0.2262 0.3064 'International Tables Vol C Tables 4.2.6.8 and 6.1.1.4'

loop_
_geom_angle_atom_site_label_1
_geom_angle_atom_site_label_2
_geom_angle_atom_site_label_3
_geom_angle
_geom_angle_site_symmetry_1
_geom_angle_site_symmetry_3
O2 Ca1 O2 92.58(12) . 3_565
O2 Ca1 O3 155.01(9) . 3_565
O2 Ca1 O3 80.08(8) 3_565 3_565
O2 Ca1 O3 80.08(8) . 9_565
O2 Ca1 O3 155.01(9) 3_565 9_565
O3 Ca1 O3 96.52(10) 3_565 9_565
O2 Ca1 O4 124.69(7) . 4_665
O2 Ca1 O4 124.69(7) 3_565 4_665
O3 Ca1 O4 77.88(7) 3_565 4_665
O3 Ca1 O4 77.88(7) 9_565 4_665
O2 Ca1 O4 73.77(8) . .
O2 Ca1 O4 73.77(8) 3_565 .
O3 Ca1 O4 81.24(7) 3_565 .
O3 Ca1 O4 81.24(7) 9_565 .
O4 Ca1 O4 148.39(12) 4_665 .
O2 Ca1 O3 51.73(7) . 6_655
O2 Ca1 O3 109.20(9) 3_565 6_655
O3 Ca1 O3 153.13(7) 3_565 6_655
O3 Ca1 O3 85.02(6) 9_565 6_655
O4 Ca1 O3 76.23(7) 4_665 6_655
O4 Ca1 O3 125.32(6) . 6_655
O2 Ca1 O3 109.20(9) . 12_655
O2 Ca1 O3 51.73(7) 3_565 12_655
O3 Ca1 O3 85.02(6) 3_565 12_655
O3 Ca1 O3 153.13(7) 9_565 12_655
O4 Ca1 O3 76.23(7) 4_665 12_655
O4 Ca1 O3 125.32(6) . 12_655
O3 Ca1 O3 81.97(8) 6_655 12_655
O2 Ca1 C2 25.64(8) . 1_556
O2 Ca1 C2 99.04(9) 3_565 1_556
O3 Ca1 C2 178.73(9) 3_565 1_556
O3 Ca1 C2 84.66(7) 9_565 1_556
O4 Ca1 C2 101.97(7) 4_665 1_556
O4 Ca1 C2 99.40(7) . 1_556
O3 Ca1 C2 26.41(6) 6_655 1_556
O3 Ca1 C2 93.72(8) 12_655 1_556
O2 Ca1 C2 99.04(9) . 3_566
O2 Ca1 C2 25.64(8) 3_565 3_566
O3 Ca1 C2 84.66(7) 3_565 3_566
O3 Ca1 C2 178.73(9) 9_565 3_566
O4 Ca1 C2 101.97(7) 4_665 3_566
O4 Ca1 C2 99.40(7) . 3_566
O3 Ca1 C2 93.72(8) 6_655 3_566
O3 Ca1 C2 26.41(6) 12_655 3_566
C2 Ca1 C2 94.15(12) 1_556 3_566
O2 Ca1 Na1 94.51(7) . 4_665
O2 Ca1 Na1 94.51(7) 3_565 4_665
O3 Ca1 Na1 109.77(6) 3_565 4_665
O3 Ca1 Na1 109.77(6) 9_565 4_665
O4 Ca1 Na1 48.92(8) 4_665 4_665
O4 Ca1 Na1 162.68(9) . 4_665
O3 Ca1 Na1 45.86(4) 6_655 4_665
O3 Ca1 Na1 45.86(4) 12_655 4_665
C2 Ca1 Na1 69.35(5) 1_556 4_665
C2 Ca1 Na1 69.35(5) 3_566 4_665
O2 Ca1 Na1 105.71(7) . 4_664
O2 Ca1 Na1 105.71(7) 3_565 4_664
O3 Ca1 Na1 54.74(6) 3_565 4_664
O3 Ca1 Na1 54.74(6) 9_565 4_664
O4 Ca1 Na1 101.48(9) 4_665 4_664
O4 Ca1 Na1 46.92(7) . 4_664
O3 Ca1 Na1 138.54(4) 6_655 4_664
O3 Ca1 Na1 138.54(4) 12_655 4_664
C2 Ca1 Na1 126.47(6) 1_556 4_664
C2 Ca1 Na1 126.47(6) 3_566 4_664
Na1 Ca1 Na1 150.40(7) 4_665 4_664
O3 Ca2 O3 140.14(9) . 9_565
O3 Ca2 O2 74.95(5) . .
O3 Ca2 O2 74.95(5) 9_565 .
O3 Ca2 O1 72.04(5) . .
O3 Ca2 O1 72.04(5) 9_565 .
O2 Ca2 O1 65.61(8) . .
O3 Ca2 O1 71.68(7) . 5_564
O3 Ca2 O1 118.78(7) 9_565 5_564
O2 Ca2 O1 138.77(7) . 5_564
O1 Ca2 O1 81.39(6) . 5_564
O3 Ca2 O1 118.78(7) . 6_654
O3 Ca2 O1 71.68(7) 9_565 6_654
O2 Ca2 O1 138.77(7) . 6_654
O1 Ca2 O1 81.39(6) . 6_654
O1 Ca2 O1 50.07(10) 5_564 6_654
O3 Ca2 O3 135.05(7) . 6_654
O3 Ca2 O3 84.75(5) 9_565 6_654
O2 Ca2 O3 131.08(6) . 6_654
O1 Ca2 O3 146.96(5) . 6_654
O1 Ca2 O3 90.01(7) 5_564 6_654
O1 Ca2 O3 68.93(7) 6_654 6_654
O3 Ca2 O3 84.75(5) . 11_674
O3 Ca2 O3 135.05(7) 9_565 11_674
O2 Ca2 O3 131.08(6) . 11_674
O1 Ca2 O3 146.96(5) . 11_674
O1 Ca2 O3 68.93(7) 5_564 11_674
O1 Ca2 O3 90.01(7) 6_654 11_674
O3 Ca2 O3 50.31(8) 6_654 11_674
O3 Ca2 O4 116.17(8) . .
O3 Ca2 O4 72.66(7) 9_565 .
O2 Ca2 O4 65.13(8) . .
O1 Ca2 O4 124.82(9) . .
O1 Ca2 O4 153.61(9) 5_564 .
O1 Ca2 O4 124.27(8) 6_654 .
O3 Ca2 O4 66.44(8) 6_654 .
O3 Ca2 O4 86.24(7) 11_674 .
O3 Ca2 O4 72.66(7) . 2_665
O3 Ca2 O4 116.17(8) 9_565 2_665
O2 Ca2 O4 65.13(8) . 2_665
O1 Ca2 O4 124.82(9) . 2_665
O1 Ca2 O4 124.27(8) 5_564 2_665
O1 Ca2 O4 153.61(9) 6_654 2_665
O3 Ca2 O4 86.24(7) 6_654 2_665
O3 Ca2 O4 66.44(8) 11_674 2_665
O4 Ca2 O4 46.30(11) . 2_665
O3 Ca2 C1 93.63(6) . .
O3 Ca2 C1 93.63(6) 9_565 .
O2 Ca2 C1 141.11(12) . .
O1 Ca2 C1 75.50(12) . .
O1 Ca2 C1 25.50(6) 5_564 .
O1 Ca2 C1 25.50(6) 6_654 .
O3 Ca2 C1 83.07(10) 6_654 .
O3 Ca2 C1 83.07(10) 11_674 .
O4 Ca2 C1 147.21(9) . .
O4 Ca2 C1 147.21(9) 2_665 .
O3 Ca2 C2 109.85(5) . .
O3 Ca2 C2 109.85(5) 9_565 .
O2 Ca2 C2 134.67(8) . .
O1 Ca2 C2 159.71(8) . .
O1 Ca2 C2 80.25(8) 5_564 .
O1 Ca2 C2 80.25(8) 6_654 .
O3 Ca2 C2 25.22(4) 6_654 .
O3 Ca2 C2 25.22(4) 11_674 .
O4 Ca2 C2 73.39(8) . .
O4 Ca2 C2 73.39(8) 2_665 .
C1 Ca2 C2 84.21(11) . .
O1 C1 O1 119.966(19) 4_774 6_654
O1 C1 O1 119.97(2) 4_774 5_564
O1 C1 O1 119.97(2) 6_654 5_564
O1 C1 Ca2 158.0(4) 4_774 .
O1 C1 Ca2 61.73(10) 6_654 .
O1 C1 Ca2 61.73(10) 5_564 .
O1 C1 Ca2 61.73(10) 4_774 3_675
O1 C1 Ca2 158.0(4) 6_654 3_675
O1 C1 Ca2 61.73(10) 5_564 3_675
Ca2 C1 Ca2 107.97(10) . 3_675
O1 C1 Ca2 61.73(10) 4_774 2_765
O1 C1 Ca2 61.74(10) 6_654 2_765
O1 C1 Ca2 158.0(4) 5_564 2_765
Ca2 C1 Ca2 107.97(10) . 2_765
Ca2 C1 Ca2 107.97(10) 3_675 2_765
C1 O1 Ca2 124.4(3) 4_775 .
C1 O1 Ca2 92.77(12) 4_775 6_655
Ca2 O1 Ca2 107.40(6) . 6_655
C1 O1 Ca2 92.77(12) 4_775 5_565
Ca2 O1 Ca2 107.40(6) . 5_565
Ca2 O1 Ca2 133.06(12) 6_655 5_565
O2 C2 O3 120.18(15) 1_554 6_654
O2 C2 O3 120.18(15) 1_554 11_674
O3 C2 O3 119.6(3) 6_654 11_674
O2 C2 Na1 52.88(6) 1_554 2_664
O3 C2 Na1 166.9(2) 6_654 2_664
O3 C2 Na1 68.43(12) 11_674 2_664
O2 C2 Na1 52.88(6) 1_554 1_554
O3 C2 Na1 68.44(12) 6_654 1_554
O3 C2 Na1 166.9(2) 11_674 1_554
Na1 C2 Na1 101.78(10) 2_664 1_554
O2 C2 Ca2 173.0(2) 1_554 .
O3 C2 Ca2 60.06(15) 6_654 .
O3 C2 Ca2 60.06(15) 11_674 .
Na1 C2 Ca2 125.22(6) 2_664 .
Na1 C2 Ca2 125.22(6) 1_554 .
C2 O2 Na1 101.48(8) 1_556 2_665
C2 O2 Ca1 101.48(8) 1_556 .
Na1 O2 Ca1 144.97(12) 2_665 .
C2 O2 Ca2 127.7(2) 1_556 .
Na1 O2 Ca2 93.26(7) 2_665 .
Ca1 O2 Ca2 93.26(7) . .
C2 O3 Na1 144.66(18) 5_565 2_665
C2 O3 Ca2 116.31(17) 5_565 .
Na1 O3 Ca2 94.32(7) 2_665 .
C2 O3 Ca2 94.72(15) 5_565 5_565
Na1 O3 Ca2 89.96(7) 2_665 5_565
Ca2 O3 Ca2 110.78(7) . 5_565
C2 O3 Na1 85.15(15) 5_565 5_564
Na1 O3 Na1 79.40(6) 2_665 5_564
Ca2 O3 Na1 86.30(6) . 5_564
Ca2 O3 Na1 160.66(8) 5_565 5_564
O4 C3 O4 119.989(12) 3_565 2_665
O4 C3 O4 119.989(13) 3_565 .
O4 C3 O4 119.989(14) 2_665 .
O4 C3 Ca2 60.004(14) 3_565 2_665
O4 C3 Ca2 60.004(14) 2_665 2_665
O4 C3 Ca2 176.8(4) . 2_665
O4 C3 Ca2 60.004(14) 3_565 3_565
O4 C3 Ca2 176.8(4) 2_665 3_565
O4 C3 Ca2 60.004(14) . 3_565
Ca2 C3 Ca2 119.794(17) 2_665 3_565
O4 C3 Ca2 176.8(4) 3_565 .
O4 C3 Ca2 60.004(14) 2_665 .
O4 C3 Ca2 60.004(14) . .
Ca2 C3 Ca2 119.794(17) 2_665 .
Ca2 C3 Ca2 119.794(17) 3_565 .
C3 O4 Na1 153.1(4) . 4_664
C3 O4 Ca1 122.7(3) . .
Na1 O4 Ca1 84.16(9) 4_664 .
C3 O4 Ca2 96.84(6) . 3_565
Na1 O4 Ca2 85.10(6) 4_664 3_565
Ca1 O4 Ca2 84.07(6) . 3_565
C3 O4 Ca2 96.85(6) . .
Na1 O4 Ca2 85.10(6) 4_664 .
Ca1 O4 Ca2 84.07(6) . .
Ca2 O4 Ca2 165.31(11) 3_565 .

loop_
_geom_bond_atom_site_label_1
_geom_bond_atom_site_label_2
_geom_bond_distance
_geom_bond_site_symmetry_2
Ca1 O2 2.3440(10) .
Ca1 O2 2.3440(10) 3_565
Ca1 O3 2.3635(19) 3_565
Ca1 O3 2.3635(19) 9_565
Ca1 O4 2.377(3) 4_665
Ca1 O4 2.453(3) .
Ca1 O3 2.689(2) 6_655
Ca1 O3 2.689(2) 12_655
Ca1 C2 2.881(2) 1_556
Ca1 C2 2.881(2) 3_566
Ca2 O3 2.4586(18) .
Ca2 O3 2.4586(18) 9_565
Ca2 O2 2.518(3) .
Ca2 O1 2.571(3) .
Ca2 O1 2.6126(13) 5_564
Ca2 O1 2.6126(13) 6_654
Ca2 O3 2.616(2) 6_654
Ca2 O3 2.616(2) 11_674
Ca2 O4 2.8136(7) .
Ca2 O4 2.8136(7) 2_665
Ca2 C1 2.963(2) .
Ca2 C2 3.009(3) .
C1 O1 1.277(2) 4_774
C1 O1 1.277(2) 6_654
C1 O1 1.277(2) 5_564
C2 O2 1.272(4) 1_554
C2 O3 1.286(2) 6_654
C2 O3 1.286(2) 11_674
C3 O4 1.277(3) 3_565
C3 O4 1.277(3) 2_665
C3 O4 1.277(3) .
